data_4308842
loop_
_publ_author_name
'Wei Zhao'
'You Song'
'Taka-aki Okamura'
'Jian Fan'
'Wei-Yin Sun'
'Norikazu Ueyama'

_publ_section_title
;
Syntheses, Crystal Structures, and Magnetic Properties of Novel
Manganese(II) Complexes with Flexible Tripodal Ligand
1,3,5-Tris(imidazol-1-ylmethyl)-2,4,6-trimethylbenzene
;
_journal_name_full 'Inorganic Chemistry'
_journal_page_first 3330
_journal_page_last 3336
_journal_paper_doi 10.1021/ic048816e
_journal_volume 44
_journal_year 2005
_chemical_formula_moiety 'C21 H27 N12 Mn O1.50 '
_chemical_formula_sum 'C21 H27 Mn N12 O1.5'
_chemical_formula_weight 526.49
_chemical_name_systematic
; 
[Mn(titmb)(N3)2]-1.5(H2O) 
;
_space_group_IT_number 15
_symmetry_cell_setting monoclinic
_symmetry_Int_Tables_number 15
_symmetry_space_group_name_Hall '-C 2yc'
_symmetry_space_group_name_H-M 'C 1 2/c 1'
_atom_sites_solution_hydrogens geom
_atom_sites_solution_primary direct
_atom_sites_solution_secondary difmap
_audit_creation_date 'Sat Aug 30 21:53:31 2003'
_audit_creation_method SHELXL-97
_cell_angle_alpha 90.00
_cell_angle_beta 95.87(5)
_cell_angle_gamma 90.00
_cell_formula_units_Z 8
_cell_length_a 20.956(13)
_cell_length_b 9.884(6)
_cell_length_c 24.318(14)
_cell_measurement_reflns_used 14697
_cell_measurement_temperature 200
_cell_measurement_theta_max 27.5
_cell_measurement_theta_min 3.3
_cell_volume 5011(5)
_computing_structure_refinement 'SHELXL-97 (Sheldrick, 1997)'
_computing_structure_solution 'SIR92 (Altomare et al., 1994)'
_diffrn_ambient_temperature 200
_diffrn_detector_area_resol_mean 10.00
_diffrn_measured_fraction_theta_full 0.996
_diffrn_measured_fraction_theta_max 0.996
_diffrn_measurement_device_type 'Rigaku RAXIS-RAPID Imaging Plate'
_diffrn_measurement_method \w
_diffrn_radiation_monochromator graphite
_diffrn_radiation_source 'fine-focus sealed tube'
_diffrn_radiation_type MoK\a
_diffrn_radiation_wavelength 0.71075
_diffrn_reflns_av_R_equivalents 0.0553
_diffrn_reflns_av_sigmaI/netI 0.0693
_diffrn_reflns_limit_h_max 27
_diffrn_reflns_limit_h_min -27
_diffrn_reflns_limit_k_max 12
_diffrn_reflns_limit_k_min -12
_diffrn_reflns_limit_l_max 31
_diffrn_reflns_limit_l_min -31
_diffrn_reflns_number 22564
_diffrn_reflns_theta_full 27.48
_diffrn_reflns_theta_max 27.48
_diffrn_reflns_theta_min 3.33
_exptl_absorpt_coefficient_mu 0.569
_exptl_absorpt_correction_T_max 0.918
_exptl_absorpt_correction_T_min 0.497
_exptl_absorpt_correction_type multi-scan
_exptl_absorpt_process_details '(Higashi, 1995)'
_exptl_crystal_colour pale-yellow
_exptl_crystal_density_diffrn 1.396
_exptl_crystal_density_method 'not measured'
_exptl_crystal_description block
_exptl_crystal_F_000 2192
_exptl_crystal_size_max 0.350
_exptl_crystal_size_mid 0.300
_exptl_crystal_size_min 0.150
_refine_diff_density_max 0.654
_refine_diff_density_min -0.328
_refine_diff_density_rms 0.061
_refine_ls_extinction_method none
_refine_ls_goodness_of_fit_ref 0.864
_refine_ls_hydrogen_treatment mixed
_refine_ls_matrix_type full
_refine_ls_number_parameters 327
_refine_ls_number_reflns 5718
_refine_ls_number_restraints 0
_refine_ls_restrained_S_all 0.864
_refine_ls_R_factor_all 0.0775
_refine_ls_R_factor_gt 0.0442
_refine_ls_shift/su_max 0.000
_refine_ls_shift/su_mean 0.000
_refine_ls_structure_factor_coef Fsqd
_refine_ls_weighting_details 'calc w=1/[\s^2^(Fo^2^)+(0.0616P)^2^+0.0000P] where P=(Fo^2^+2Fc^2^)/3'
_refine_ls_weighting_scheme calc
_refine_ls_wR_factor_gt 0.1005
_refine_ls_wR_factor_ref 0.1080
_reflns_number_gt 3523
_reflns_number_total 5718
_reflns_threshold_expression I>2\s(I)
_cod_data_source_file ic048816esi20040826_044754_1.cif
_cod_data_source_block 1
_cod_original_formula_sum 'C21 H27 Mn N12 O1.50'
_cod_database_code 4308842

loop_
_symmetry_equiv_pos_as_xyz
'x, y, z'
'-x, y, -z+1/2'
'x+1/2, y+1/2, z'
'-x+1/2, y+1/2, -z+1/2'
'-x, -y, -z'
'x, -y, z-1/2'
'-x+1/2, -y+1/2, -z'
'x+1/2, -y+1/2, z-1/2'

loop_
_atom_site_label
_atom_site_type_symbol
_atom_site_fract_x
_atom_site_fract_y
_atom_site_fract_z
_atom_site_U_iso_or_equiv
_atom_site_adp_type
_atom_site_occupancy
_atom_site_symmetry_multiplicity
_atom_site_calc_flag
_atom_site_refinement_flags
_atom_site_disorder_assembly
_atom_site_disorder_group
Mn1 Mn 0.5000 0.5000 0.0000 0.02837(14) Uani 1 2 d S . .
Mn2 Mn 0.7500 0.2500 0.0000 0.02829(14) Uani 1 2 d S . .
O1 O 0.0000 0.4454(4) 0.2500 0.1083(15) Uani 1 2 d S . .
H25 H 0.0360 0.3960 0.2488 0.130 Uiso 1 1 d . . .
O2 O 0.08536(13) 0.1493(3) 0.24296(13) 0.1012(10) Uani 1 1 d . . .
H26 H 0.0758 0.2517 0.2433 0.121 Uiso 1 1 d . . .
H27 H 0.0421 0.1155 0.2140 0.121 Uiso 1 1 d . . .
N1 N 0.47901(11) 0.6698(2) 0.05857(9) 0.0425(6) Uani 1 1 d . . .
N2 N 0.48414(11) 0.6999(3) 0.10485(11) 0.0601(8) Uani 1 1 d . . .
N3 N 0.48909(17) 0.7346(6) 0.15200(14) 0.1309(19) Uani 1 1 d . . .
N4 N 0.67986(10) 0.4155(2) -0.02225(9) 0.0385(5) Uani 1 1 d . . .
N5 N 0.64136(9) 0.4603(2) 0.00493(8) 0.0298(5) Uani 1 1 d . . .
N6 N 0.60312(10) 0.5077(2) 0.03278(8) 0.0369(5) Uani 1 1 d . . .
N11 N 0.51778(10) 0.6554(2) -0.06622(8) 0.0346(5) Uani 1 1 d . . .
N12 N 0.56702(9) 0.7977(2) -0.11977(8) 0.0316(5) Uani 1 1 d . . .
N31 N 0.74171(10) 0.3717(2) 0.17688(8) 0.0323(5) Uani 1 1 d . . .
N32 N 0.75638(10) 0.2953(2) 0.09266(8) 0.0334(5) Uani 1 1 d . . .
N51 N 0.64679(9) -0.0898(2) 0.06222(8) 0.0291(5) Uani 1 1 d . . .
N52 N 0.67248(10) 0.0937(2) 0.01583(8) 0.0327(5) Uani 1 1 d . . .
C1 C 0.67336(12) 0.7786(2) -0.16026(9) 0.0302(5) Uani 1 1 d . . .
C2 C 0.66719(12) 0.7052(3) -0.21104(10) 0.0313(6) Uani 1 1 d . . .
C3 C 0.71974(12) 0.6241(2) -0.22451(9) 0.0291(5) Uani 1 1 d . . .
C4 C 0.77729(11) 0.6177(2) -0.18886(9) 0.0295(5) Uani 1 1 d . . .
C5 C 0.78351(11) 0.6970(2) -0.13994(9) 0.0273(5) Uani 1 1 d . . .
C6 C 0.73057(12) 0.7716(2) -0.12413(9) 0.0286(5) Uani 1 1 d . . .
C11 C 0.61879(12) 0.8702(3) -0.14566(11) 0.0355(6) Uani 1 1 d . . .
H1 H 0.6368 0.9413 -0.1199 0.043 Uiso 1 1 calc R . .
H2 H 0.5997 0.9155 -0.1797 0.043 Uiso 1 1 calc R . .
C12 C 0.57214(12) 0.6832(3) -0.08875(10) 0.0342(6) Uani 1 1 d . . .
H3 H 0.6098 0.6292 -0.0836 0.041 Uiso 1 1 calc R . .
C13 C 0.47651(13) 0.7596(3) -0.08401(11) 0.0419(6) Uani 1 1 d . . .
H4 H 0.4336 0.7683 -0.0751 0.050 Uiso 1 1 calc R . .
C14 C 0.50615(12) 0.8478(3) -0.11607(11) 0.0419(7) Uani 1 1 d . . .
H5 H 0.4884 0.9282 -0.1327 0.050 Uiso 1 1 calc R . .
C21 C 0.60469(13) 0.7098(3) -0.24910(11) 0.0446(7) Uani 1 1 d . . .
H6 H 0.5845 0.6203 -0.2503 0.054 Uiso 1 1 calc R . .
H7 H 0.6138 0.7358 -0.2864 0.054 Uiso 1 1 calc R . .
H8 H 0.5757 0.7763 -0.2351 0.054 Uiso 1 1 calc R . .
C31 C 0.71436(13) 0.5470(3) -0.27933(9) 0.0343(6) Uani 1 1 d . . .
H9 H 0.7377 0.4601 -0.2743 0.041 Uiso 1 1 calc R . .
H10 H 0.6687 0.5268 -0.2910 0.041 Uiso 1 1 calc R . .
C32 C 0.71778(12) 0.3646(3) 0.12298(9) 0.0324(6) Uani 1 1 d . . .
H11 H 0.6783 0.4042 0.1085 0.039 Uiso 1 1 calc R . .
C33 C 0.80769(13) 0.2557(3) 0.12950(10) 0.0392(6) Uani 1 1 d . . .
H12 H 0.8435 0.2048 0.1201 0.047 Uiso 1 1 calc R . .
C34 C 0.79933(13) 0.3007(3) 0.18160(11) 0.0437(7) Uani 1 1 d . . .
H13 H 0.8273 0.2863 0.2144 0.052 Uiso 1 1 calc R . .
C41 C 0.83200(13) 0.5233(3) -0.20037(11) 0.0437(7) Uani 1 1 d . . .
H14 H 0.8186 0.4676 -0.2328 0.052 Uiso 1 1 calc R . .
H15 H 0.8429 0.4647 -0.1683 0.052 Uiso 1 1 calc R . .
H16 H 0.8696 0.5771 -0.2074 0.052 Uiso 1 1 calc R . .
C51 C 0.84805(11) 0.7002(3) -0.10393(10) 0.0320(6) Uani 1 1 d . . .
H17 H 0.8833 0.6912 -0.1279 0.038 Uiso 1 1 calc R . .
H18 H 0.8530 0.7885 -0.0848 0.038 Uiso 1 1 calc R . .
C52 C 0.69025(12) 0.0079(3) 0.05690(9) 0.0332(6) Uani 1 1 d . . .
H19 H 0.7295 0.0152 0.0800 0.040 Uiso 1 1 calc R . .
C53 C 0.61334(12) 0.0465(3) -0.00630(10) 0.0353(6) Uani 1 1 d . . .
H20 H 0.5879 0.0869 -0.0365 0.042 Uiso 1 1 calc R . .
C54 C 0.59638(12) -0.0664(3) 0.02119(10) 0.0344(6) Uani 1 1 d . . .
H21 H 0.5583 -0.1181 0.0139 0.041 Uiso 1 1 calc R . .
C61 C 0.73391(13) 0.8375(3) -0.06726(10) 0.0371(6) Uani 1 1 d . . .
H22 H 0.7349 0.9361 -0.0713 0.044 Uiso 1 1 calc R . .
H23 H 0.7728 0.8074 -0.0448 0.044 Uiso 1 1 calc R . .
H24 H 0.6962 0.8114 -0.0490 0.044 Uiso 1 1 calc R . .

loop_
_atom_site_aniso_label
_atom_site_aniso_U_11
_atom_site_aniso_U_22
_atom_site_aniso_U_33
_atom_site_aniso_U_23
_atom_site_aniso_U_13
_atom_site_aniso_U_12
Mn1 0.0258(3) 0.0343(3) 0.0259(3) 0.0002(2) 0.0072(2) -0.0011(2)
Mn2 0.0382(3) 0.0293(3) 0.0183(2) 0.0014(2) 0.0077(2) 0.0027(2)
O1 0.118(3) 0.062(2) 0.153(4) 0.000 0.053(3) 0.000
O2 0.0795(19) 0.106(2) 0.115(2) -0.0144(19) -0.0061(17) 0.0092(17)
N1 0.0490(14) 0.0448(14) 0.0346(13) -0.0049(11) 0.0084(10) 0.0069(11)
N2 0.0368(14) 0.097(2) 0.0465(16) -0.0165(16) 0.0057(11) 0.0084(14)
N3 0.081(2) 0.253(6) 0.056(2) -0.059(3) -0.0022(18) 0.035(3)
N4 0.0397(12) 0.0445(13) 0.0332(12) 0.0005(10) 0.0127(10) 0.0072(11)
N5 0.0277(11) 0.0332(11) 0.0279(10) 0.0022(9) 0.0005(9) -0.0029(9)
N6 0.0300(11) 0.0482(14) 0.0327(11) -0.0072(10) 0.0038(9) 0.0002(10)
N11 0.0351(12) 0.0387(12) 0.0315(11) 0.0008(9) 0.0109(9) -0.0013(10)
N12 0.0324(11) 0.0332(11) 0.0308(11) 0.0031(9) 0.0114(9) 0.0021(9)
N31 0.0411(12) 0.0367(12) 0.0200(10) 0.0005(9) 0.0076(9) 0.0033(10)
N32 0.0445(12) 0.0353(11) 0.0208(10) 0.0007(9) 0.0059(9) 0.0014(10)
N51 0.0311(11) 0.0330(11) 0.0240(10) -0.0014(8) 0.0059(8) -0.0023(9)
N52 0.0389(12) 0.0347(12) 0.0250(10) 0.0016(9) 0.0059(9) 0.0011(10)
C1 0.0394(14) 0.0270(13) 0.0266(12) 0.0059(10) 0.0156(10) 0.0010(11)
C2 0.0355(13) 0.0350(13) 0.0245(12) 0.0064(10) 0.0083(10) -0.0029(11)
C3 0.0409(14) 0.0284(13) 0.0194(11) 0.0016(10) 0.0104(10) -0.0023(11)
C4 0.0380(14) 0.0309(13) 0.0216(12) 0.0030(10) 0.0126(10) 0.0018(11)
C5 0.0359(13) 0.0263(12) 0.0210(11) 0.0046(10) 0.0101(9) -0.0040(11)
C6 0.0385(13) 0.0252(13) 0.0240(11) 0.0037(10) 0.0130(10) -0.0063(11)
C11 0.0387(14) 0.0328(14) 0.0376(14) 0.0069(11) 0.0165(11) 0.0008(12)
C12 0.0340(14) 0.0358(14) 0.0344(14) 0.0054(11) 0.0110(11) 0.0037(12)
C13 0.0312(14) 0.0494(17) 0.0471(16) 0.0049(14) 0.0133(12) 0.0044(13)
C14 0.0377(15) 0.0453(16) 0.0439(16) 0.0104(13) 0.0096(12) 0.0084(13)
C21 0.0449(16) 0.0509(17) 0.0382(15) 0.0025(13) 0.0047(12) 0.0007(14)
C31 0.0439(15) 0.0382(14) 0.0218(12) 0.0015(11) 0.0086(10) -0.0045(12)
C32 0.0397(14) 0.0371(14) 0.0206(12) 0.0038(10) 0.0042(10) 0.0023(12)
C33 0.0415(14) 0.0477(16) 0.0290(13) -0.0053(12) 0.0067(11) 0.0070(14)
C34 0.0490(17) 0.0565(18) 0.0248(13) -0.0058(13) 0.0008(11) 0.0130(15)
C41 0.0483(16) 0.0531(18) 0.0303(13) -0.0049(13) 0.0072(12) 0.0105(14)
C51 0.0344(13) 0.0321(13) 0.0306(13) 0.0022(11) 0.0087(10) -0.0057(11)
C52 0.0367(13) 0.0383(14) 0.0248(12) 0.0037(11) 0.0034(10) -0.0070(12)
C53 0.0344(14) 0.0433(15) 0.0284(13) -0.0003(12) 0.0033(10) 0.0071(12)
C54 0.0279(13) 0.0428(15) 0.0322(13) -0.0049(12) 0.0019(10) 0.0015(12)
C61 0.0475(16) 0.0357(14) 0.0303(13) -0.0064(11) 0.0151(11) -0.0048(12)

loop_
_atom_type_symbol
_atom_type_description
_atom_type_scat_dispersion_real
_atom_type_scat_dispersion_imag
_atom_type_scat_source
Mn Mn 0.3368 0.7283 'International Tables Vol C Tables 4.2.6.8 and 6.1.1.4'
O O 0.0106 0.0060 'International Tables Vol C Tables 4.2.6.8 and 6.1.1.4'
N N 0.0061 0.0033 'International Tables Vol C Tables 4.2.6.8 and 6.1.1.4'
C C 0.0033 0.0016 'International Tables Vol C Tables 4.2.6.8 and 6.1.1.4'
H H 0.0000 0.0000 'International Tables Vol C Tables 4.2.6.8 and 6.1.1.4'

loop_
_geom_angle_atom_site_label_1
_geom_angle_atom_site_label_2
_geom_angle_atom_site_label_3
_geom_angle
_geom_angle_site_symmetry_1
_geom_angle_site_symmetry_3
_geom_angle_publ_flag
N6 Mn1 N6 180.0 5_665 . ?
N6 Mn1 N1 89.61(9) 5_665 5_665 ?
N6 Mn1 N1 90.39(9) . 5_665 ?
N6 Mn1 N1 90.39(9) 5_665 . ?
N6 Mn1 N1 89.61(9) . . ?
N1 Mn1 N1 180.0 5_665 . ?
N6 Mn1 N11 89.59(8) 5_665 . ?
N6 Mn1 N11 90.41(8) . . ?
N1 Mn1 N11 89.94(9) 5_665 . ?
N1 Mn1 N11 90.06(9) . . ?
N6 Mn1 N11 90.41(8) 5_665 5_665 ?
N6 Mn1 N11 89.60(8) . 5_665 ?
N1 Mn1 N11 90.06(9) 5_665 5_665 ?
N1 Mn1 N11 89.94(9) . 5_665 ?
N11 Mn1 N11 180.0 . 5_665 ?
N4 Mn2 N4 180.0 7_655 . ?
N4 Mn2 N32 93.79(8) 7_655 7_655 ?
N4 Mn2 N32 86.21(8) . 7_655 ?
N4 Mn2 N32 86.21(8) 7_655 . ?
N4 Mn2 N32 93.79(8) . . ?
N32 Mn2 N32 179.999(19) 7_655 . ?
N4 Mn2 N52 85.75(9) 7_655 . ?
N4 Mn2 N52 94.24(9) . . ?
N32 Mn2 N52 93.56(8) 7_655 . ?
N32 Mn2 N52 86.44(8) . . ?
N4 Mn2 N52 94.25(9) 7_655 7_655 ?
N4 Mn2 N52 85.76(9) . 7_655 ?
N32 Mn2 N52 86.44(8) 7_655 7_655 ?
N32 Mn2 N52 93.56(8) . 7_655 ?
N52 Mn2 N52 180.0 . 7_655 ?
H26 O2 H27 98.6 . . ?
N2 N1 Mn1 142.5(2) . . ?
N1 N2 N3 178.1(4) . . ?
N5 N4 Mn2 127.69(18) . . ?
N4 N5 N6 178.8(3) . . ?
N5 N6 Mn1 117.74(16) . . ?
C12 N11 C13 104.4(2) . . ?
C12 N11 Mn1 129.23(17) . . ?
C13 N11 Mn1 125.36(16) . . ?
C12 N12 C14 106.5(2) . . ?
C12 N12 C11 127.9(2) . . ?
C14 N12 C11 124.9(2) . . ?
C32 N31 C34 106.6(2) . . ?
C32 N31 C31 125.8(2) . 6_566 ?
C34 N31 C31 127.3(2) . 6_566 ?
C32 N32 C33 105.2(2) . . ?
C32 N32 Mn2 131.72(17) . . ?
C33 N32 Mn2 123.05(16) . . ?
C52 N51 C54 106.4(2) . . ?
C52 N51 C51 126.2(2) . 7_655 ?
C54 N51 C51 127.3(2) . 7_655 ?
C52 N52 C53 104.4(2) . . ?
C52 N52 Mn2 113.82(16) . . ?
C53 N52 Mn2 141.44(17) . . ?
C6 C1 C2 120.6(2) . . ?
C6 C1 C11 119.5(2) . . ?
C2 C1 C11 119.9(2) . . ?
C1 C2 C3 118.7(2) . . ?
C1 C2 C21 120.4(2) . . ?
C3 C2 C21 120.8(2) . . ?
C4 C3 C2 120.9(2) . . ?
C4 C3 C31 119.7(2) . . ?
C2 C3 C31 119.3(2) . . ?
C3 C4 C5 119.3(2) . . ?
C3 C4 C41 121.6(2) . . ?
C5 C4 C41 119.0(2) . . ?
C6 C5 C4 120.5(2) . . ?
C6 C5 C51 120.2(2) . . ?
C4 C5 C51 119.3(2) . . ?
C1 C6 C5 119.6(2) . . ?
C1 C6 C61 120.0(2) . . ?
C5 C6 C61 120.3(2) . . ?
N12 C11 C1 114.1(2) . . ?
N12 C11 H1 108.7 . . ?
C1 C11 H1 108.7 . . ?
N12 C11 H2 108.7 . . ?
C1 C11 H2 108.7 . . ?
H1 C11 H2 107.6 . . ?
N11 C12 N12 112.1(2) . . ?
N11 C12 H3 124.0 . . ?
N12 C12 H3 124.0 . . ?
C14 C13 N11 110.4(2) . . ?
C14 C13 H4 124.8 . . ?
N11 C13 H4 124.8 . . ?
C13 C14 N12 106.7(2) . . ?
C13 C14 H5 126.7 . . ?
N12 C14 H5 126.7 . . ?
C2 C21 H6 109.5 . . ?
C2 C21 H7 109.5 . . ?
H6 C21 H7 109.5 . . ?
C2 C21 H8 109.5 . . ?
H6 C21 H8 109.5 . . ?
H7 C21 H8 109.5 . . ?
N31 C31 C3 110.7(2) 6_565 . ?
N31 C31 H9 109.5 6_565 . ?
C3 C31 H9 109.5 . . ?
N31 C31 H10 109.5 6_565 . ?
C3 C31 H10 109.5 . . ?
H9 C31 H10 108.1 . . ?
N32 C32 N31 112.0(2) . . ?
N32 C32 H11 124.0 . . ?
N31 C32 H11 124.0 . . ?
C34 C33 N32 110.0(2) . . ?
C34 C33 H12 125.0 . . ?
N32 C33 H12 125.0 . . ?
C33 C34 N31 106.2(2) . . ?
C33 C34 H13 126.9 . . ?
N31 C34 H13 126.9 . . ?
C4 C41 H14 109.5 . . ?
C4 C41 H15 109.5 . . ?
H14 C41 H15 109.5 . . ?
C4 C41 H16 109.5 . . ?
H14 C41 H16 109.5 . . ?
H15 C41 H16 109.5 . . ?
N51 C51 C5 111.90(19) 7_655 . ?
N51 C51 H17 109.2 7_655 . ?
C5 C51 H17 109.2 . . ?
N51 C51 H18 109.2 7_655 . ?
C5 C51 H18 109.2 . . ?
H17 C51 H18 107.9 . . ?
N52 C52 N51 112.9(2) . . ?
N52 C52 H19 123.6 . . ?
N51 C52 H19 123.6 . . ?
C54 C53 N52 110.7(2) . . ?
C54 C53 H20 124.7 . . ?
N52 C53 H20 124.7 . . ?
C53 C54 N51 105.6(2) . . ?
C53 C54 H21 127.2 . . ?
N51 C54 H21 127.2 . . ?
C6 C61 H22 109.5 . . ?
C6 C61 H23 109.5 . . ?
H22 C61 H23 109.5 . . ?
C6 C61 H24 109.5 . . ?
H22 C61 H24 109.5 . . ?
H23 C61 H24 109.5 . . ?

loop_
_geom_bond_atom_site_label_1
_geom_bond_atom_site_label_2
_geom_bond_distance
_geom_bond_site_symmetry_2
_geom_bond_publ_flag
Mn1 N6 2.227(2) 5_665 ?
Mn1 N6 2.227(2) . ?
Mn1 N1 2.273(2) 5_665 ?
Mn1 N1 2.273(2) . ?
Mn1 N11 2.283(2) . ?
Mn1 N11 2.283(2) 5_665 ?
Mn2 N4 2.228(2) 7_655 ?
Mn2 N4 2.228(2) . ?
Mn2 N32 2.288(2) 7_655 ?
Mn2 N32 2.288(2) . ?
Mn2 N52 2.303(2) . ?
Mn2 N52 2.303(2) 7_655 ?
O1 H25 0.9013 . ?
O2 H26 1.0317 . ?
O2 H27 1.1398 . ?
N1 N2 1.159(3) . ?
N2 N3 1.191(4) . ?
N4 N5 1.180(3) . ?
N5 N6 1.196(3) . ?
N11 C12 1.342(3) . ?
N11 C13 1.386(3) . ?
N12 C12 1.358(3) . ?
N12 C14 1.380(3) . ?
N12 C11 1.492(3) . ?
N31 C32 1.356(3) . ?
N31 C34 1.391(3) . ?
N31 C31 1.494(3) 6_566 ?
N32 C32 1.338(3) . ?
N32 C33 1.384(3) . ?
N51 C52 1.343(3) . ?
N51 C54 1.396(3) . ?
N51 C51 1.486(3) 7_655 ?
N52 C52 1.333(3) . ?
N52 C53 1.381(3) . ?
C1 C6 1.414(4) . ?
C1 C2 1.427(3) . ?
C1 C11 1.528(3) . ?
C2 C3 1.427(3) . ?
C2 C21 1.525(4) . ?
C3 C4 1.413(3) . ?
C3 C31 1.529(3) . ?
C4 C5 1.419(3) . ?
C4 C41 1.526(3) . ?
C5 C6 1.417(3) . ?
C5 C51 1.535(3) . ?
C6 C61 1.524(3) . ?
C11 H1 0.9900 . ?
C11 H2 0.9900 . ?
C12 H3 0.9500 . ?
C13 C14 1.361(4) . ?
C13 H4 0.9500 . ?
C14 H5 0.9500 . ?
C21 H6 0.9800 . ?
C21 H7 0.9800 . ?
C21 H8 0.9800 . ?
C31 N31 1.494(3) 6_565 ?
C31 H9 0.9900 . ?
C31 H10 0.9900 . ?
C32 H11 0.9500 . ?
C33 C34 1.371(3) . ?
C33 H12 0.9500 . ?
C34 H13 0.9500 . ?
C41 H14 0.9800 . ?
C41 H15 0.9800 . ?
C41 H16 0.9800 . ?
C51 N51 1.486(3) 7_655 ?
C51 H17 0.9900 . ?
C51 H18 0.9900 . ?
C52 H19 0.9500 . ?
C53 C54 1.366(4) . ?
C53 H20 0.9500 . ?
C54 H21 0.9500 . ?
C61 H22 0.9800 . ?
C61 H23 0.9800 . ?
C61 H24 0.9800 . ?

loop_
_geom_torsion_atom_site_label_1
_geom_torsion_atom_site_label_2
_geom_torsion_atom_site_label_3
_geom_torsion_atom_site_label_4
_geom_torsion
_geom_torsion_site_symmetry_1
_geom_torsion_site_symmetry_2
_geom_torsion_site_symmetry_3
_geom_torsion_site_symmetry_4
_geom_torsion_publ_flag
N6 Mn1 N1 N2 124.1(4) 5_665 . . . ?
N6 Mn1 N1 N2 -55.9(4) . . . . ?
N1 Mn1 N1 N2 -33(24) 5_665 . . . ?
N11 Mn1 N1 N2 -146.3(4) . . . . ?
N11 Mn1 N1 N2 33.7(4) 5_665 . . . ?
Mn1 N1 N2 N3 164(10) . . . . ?
N4 Mn2 N4 N5 -5(9) 7_655 . . . ?
N32 Mn2 N4 N5 151.0(2) 7_655 . . . ?
N32 Mn2 N4 N5 -28.9(2) . . . . ?
N52 Mn2 N4 N5 57.8(2) . . . . ?
N52 Mn2 N4 N5 -122.2(2) 7_655 . . . ?
Mn2 N4 N5 N6 97(12) . . . . ?
N4 N5 N6 Mn1 142(12) . . . . ?
N6 Mn1 N6 N5 -68(16) 5_665 . . . ?
N1 Mn1 N6 N5 20.2(2) 5_665 . . . ?
N1 Mn1 N6 N5 -159.8(2) . . . . ?
N11 Mn1 N6 N5 -69.8(2) . . . . ?
N11 Mn1 N6 N5 110.2(2) 5_665 . . . ?
N6 Mn1 N11 C12 -154.4(2) 5_665 . . . ?
N6 Mn1 N11 C12 25.6(2) . . . . ?
N1 Mn1 N11 C12 -64.8(2) 5_665 . . . ?
N1 Mn1 N11 C12 115.2(2) . . . . ?
N11 Mn1 N11 C12 163(8) 5_665 . . . ?
N6 Mn1 N11 C13 39.0(2) 5_665 . . . ?
N6 Mn1 N11 C13 -141.0(2) . . . . ?
N1 Mn1 N11 C13 128.6(2) 5_665 . . . ?
N1 Mn1 N11 C13 -51.4(2) . . . . ?
N11 Mn1 N11 C13 -3(8) 5_665 . . . ?
N4 Mn2 N32 C32 -161.7(2) 7_655 . . . ?
N4 Mn2 N32 C32 18.3(2) . . . . ?
N32 Mn2 N32 C32 -18(7) 7_655 . . . ?
N52 Mn2 N32 C32 -75.7(2) . . . . ?
N52 Mn2 N32 C32 104.3(2) 7_655 . . . ?
N4 Mn2 N32 C33 21.4(2) 7_655 . . . ?
N4 Mn2 N32 C33 -158.6(2) . . . . ?
N32 Mn2 N32 C33 165(7) 7_655 . . . ?
N52 Mn2 N32 C33 107.4(2) . . . . ?
N52 Mn2 N32 C33 -72.6(2) 7_655 . . . ?
N4 Mn2 N52 C52 35.23(17) 7_655 . . . ?
N4 Mn2 N52 C52 -144.77(17) . . . . ?
N32 Mn2 N52 C52 128.78(17) 7_655 . . . ?
N32 Mn2 N52 C52 -51.22(17) . . . . ?
N52 Mn2 N52 C52 -36(17) 7_655 . . . ?
N4 Mn2 N52 C53 -136.1(3) 7_655 . . . ?
N4 Mn2 N52 C53 43.9(3) . . . . ?
N32 Mn2 N52 C53 -42.6(3) 7_655 . . . ?
N32 Mn2 N52 C53 137.4(3) . . . . ?
N52 Mn2 N52 C53 152(17) 7_655 . . . ?
C6 C1 C2 C3 0.3(3) . . . . ?
C11 C1 C2 C3 177.9(2) . . . . ?
C6 C1 C2 C21 178.2(2) . . . . ?
C11 C1 C2 C21 -4.2(3) . . . . ?
C1 C2 C3 C4 -1.0(3) . . . . ?
C21 C2 C3 C4 -178.9(2) . . . . ?
C1 C2 C3 C31 -178.8(2) . . . . ?
C21 C2 C3 C31 3.4(3) . . . . ?
C2 C3 C4 C5 -2.2(3) . . . . ?
C31 C3 C4 C5 175.6(2) . . . . ?
C2 C3 C4 C41 175.3(2) . . . . ?
C31 C3 C4 C41 -7.0(3) . . . . ?
C3 C4 C5 C6 6.1(3) . . . . ?
C41 C4 C5 C6 -171.4(2) . . . . ?
C3 C4 C5 C51 -174.5(2) . . . . ?
C41 C4 C5 C51 8.0(3) . . . . ?
C2 C1 C6 C5 3.5(3) . . . . ?
C11 C1 C6 C5 -174.1(2) . . . . ?
C2 C1 C6 C61 -173.2(2) . . . . ?
C11 C1 C6 C61 9.2(3) . . . . ?
C4 C5 C6 C1 -6.8(3) . . . . ?
C51 C5 C6 C1 173.8(2) . . . . ?
C4 C5 C6 C61 169.9(2) . . . . ?
C51 C5 C6 C61 -9.5(3) . . . . ?
C12 N12 C11 C1 28.4(4) . . . . ?
C14 N12 C11 C1 -162.2(2) . . . . ?
C6 C1 C11 N12 -98.7(3) . . . . ?
C2 C1 C11 N12 83.7(3) . . . . ?
C13 N11 C12 N12 -0.5(3) . . . . ?
Mn1 N11 C12 N12 -169.25(16) . . . . ?
C14 N12 C12 N11 1.2(3) . . . . ?
C11 N12 C12 N11 172.1(2) . . . . ?
C12 N11 C13 C14 -0.5(3) . . . . ?
Mn1 N11 C13 C14 168.89(19) . . . . ?
N11 C13 C14 N12 1.2(3) . . . . ?
C12 N12 C14 C13 -1.4(3) . . . . ?
C11 N12 C14 C13 -172.7(2) . . . . ?
C4 C3 C31 N31 -84.4(3) . . . 6_565 ?
C2 C3 C31 N31 93.4(3) . . . 6_565 ?
C33 N32 C32 N31 0.2(3) . . . . ?
Mn2 N32 C32 N31 -177.06(16) . . . . ?
C34 N31 C32 N32 -0.7(3) . . . . ?
C31 N31 C32 N32 173.3(2) 6_566 . . . ?
C32 N32 C33 C34 0.4(3) . . . . ?
Mn2 N32 C33 C34 177.95(19) . . . . ?
N32 C33 C34 N31 -0.8(3) . . . . ?
C32 N31 C34 C33 0.9(3) . . . . ?
C31 N31 C34 C33 -173.0(2) 6_566 . . . ?
C6 C5 C51 N51 90.9(3) . . . 7_655 ?
C4 C5 C51 N51 -88.5(3) . . . 7_655 ?
C53 N52 C52 N51 0.1(3) . . . . ?
Mn2 N52 C52 N51 -174.34(15) . . . . ?
C54 N51 C52 N52 0.1(3) . . . . ?
C51 N51 C52 N52 -179.7(2) 7_655 . . . ?
C52 N52 C53 C54 -0.3(3) . . . . ?
Mn2 N52 C53 C54 171.55(19) . . . . ?
N52 C53 C54 N51 0.3(3) . . . . ?
C52 N51 C54 C53 -0.3(3) . . . . ?
C51 N51 C54 C53 179.5(2) 7_655 . . . ?
